data_7238390
loop_
_publ_author_name
'Sarkar, Sohini'
'Mohanta, Sasankasekhar'

_publ_section_title
;
 Syntheses, crystal structures and supramolecular topologies of
 nickel(II)--s/p/d10/NH4+ complexes derived from a compartmental ligand
;
_journal_issue 4
_journal_name_full 'RSC Advances'
_journal_page_first 640
_journal_paper_doi 10.1039/c1ra00144b
_journal_volume 1
_journal_year 2011
_chemical_formula_sum 'C64 H64 B N4 Ni2 O8 Rb'
_chemical_formula_weight 1230.89
_space_group_IT_number 2
_space_group_name_Hall '-P 1'
_space_group_name_H-M_alt 'P -1'
_symmetry_cell_setting triclinic
_symmetry_space_group_name_H-M 'P -1'
_atom_sites_solution_hydrogens geom
_atom_sites_solution_primary direct
_atom_sites_solution_secondary difmap
_audit_creation_method SHELXL-97
_cell_angle_alpha 83.810(2)
_cell_angle_beta 83.857(2)
_cell_angle_gamma 68.346(2)
_cell_formula_units_Z 4
_cell_length_a 16.0343(19)
_cell_length_b 16.0435(19)
_cell_length_c 25.379(3)
_cell_measurement_reflns_used 8507
_cell_measurement_temperature 296(2)
_cell_measurement_theta_max 19.87
_cell_measurement_theta_min 2.20
_cell_volume 6016.6(12)
_computing_cell_refinement 'Bruker SAINT'
_computing_data_collection 'Bruker APEX2'
_computing_data_reduction 'Bruker SAINT'
_computing_molecular_graphics 'Bruker SHELXTL'
_computing_publication_material 'Bruker SHELXTL'
_computing_structure_refinement 'SHELXL-97 (Sheldrick, 2008)'
_computing_structure_solution 'SHELXS-97 (Sheldrick, 2008)'
_diffrn_ambient_temperature 296(2)
_diffrn_measured_fraction_theta_full 0.964
_diffrn_measured_fraction_theta_max 0.964
_diffrn_measurement_device_type 'Bruker APEX-II CCD'
_diffrn_measurement_method '\f and \w scans'
_diffrn_radiation_monochromator graphite
_diffrn_radiation_source 'fine-focus sealed tube'
_diffrn_radiation_type MoK\a
_diffrn_radiation_wavelength 0.71073
_diffrn_reflns_av_R_equivalents 0.0477
_diffrn_reflns_av_sigmaI/netI 0.0853
_diffrn_reflns_limit_h_max 19
_diffrn_reflns_limit_h_min -19
_diffrn_reflns_limit_k_max 19
_diffrn_reflns_limit_k_min -19
_diffrn_reflns_limit_l_max 31
_diffrn_reflns_limit_l_min -31
_diffrn_reflns_number 61237
_diffrn_reflns_theta_full 26.33
_diffrn_reflns_theta_max 26.33
_diffrn_reflns_theta_min 1.37
_exptl_absorpt_coefficient_mu 1.487
_exptl_absorpt_correction_T_max 0.8078
_exptl_absorpt_correction_T_min 0.7553
_exptl_absorpt_correction_type multi-scan
_exptl_absorpt_process_details 'SADABS (Sheldrick, 1990)'
_exptl_crystal_colour red
_exptl_crystal_density_diffrn 1.359
_exptl_crystal_density_method 'not measured'
_exptl_crystal_description square
_exptl_crystal_F_000 2552
_exptl_crystal_size_max 0.20
_exptl_crystal_size_mid 0.18
_exptl_crystal_size_min 0.15
_platon_squeeze_details
;
;
_refine_diff_density_max 0.685
_refine_diff_density_min -0.320
_refine_diff_density_rms 0.053
_refine_ls_extinction_method none
_refine_ls_goodness_of_fit_ref 0.901
_refine_ls_hydrogen_treatment constr
_refine_ls_matrix_type fullcycle
_refine_ls_number_parameters 1456
_refine_ls_number_reflns 23600
_refine_ls_number_restraints 3
_refine_ls_restrained_S_all 0.906
_refine_ls_R_factor_all 0.1184
_refine_ls_R_factor_gt 0.0480
_refine_ls_shift/su_max 0.000
_refine_ls_shift/su_mean 0.000
_refine_ls_structure_factor_coef Fsqd
_refine_ls_weighting_details 'calc w=1/[\s^2^(Fo^2^)+(0.0500P)^2^+0.1000P] where P=(Fo^2^+2Fc^2^)/3'
_refine_ls_weighting_scheme calc
_refine_ls_wR_factor_gt 0.0968
_refine_ls_wR_factor_ref 0.1130
_reflns_number_gt 11717
_reflns_number_total 23600
_reflns_threshold_expression >2sigma(I)
_cod_data_source_file c1ra00144b.txt
_cod_data_source_block 4
_cod_depositor_comments
;
The following automatic conversions were performed:

data item '_symmetry_cell_setting' value 'Triclinic' was changed to
'triclinic' in accordance with the
/home/saulius/struct/COD-crude-data/automatic-downloads/DataCite-retrospective/RSC/depositions/lib/dictionaries/cif_core.dic
dictionary named 'cif_core.dic' version 2.4.2 last updated on
2011-04-26.

Automatic conversion script
Id: cif_fix_values 6909 2019-04-08 15:41:33Z antanas 
;
_cod_original_sg_symbol_H-M 'P-1 '
_cod_original_formula_sum 'C64 H64 B1 N4 Ni2 O8 Rb1'
_cod_database_code 7238390

loop_
_symmetry_equiv_pos_as_xyz
'x, y, z'
'-x, -y, -z'

loop_
_atom_site_label
_atom_site_type_symbol
_atom_site_fract_x
_atom_site_fract_y
_atom_site_fract_z
_atom_site_U_iso_or_equiv
_atom_site_adp_type
_atom_site_occupancy
_atom_site_symmetry_multiplicity
_atom_site_calc_flag
_atom_site_refinement_flags
_atom_site_disorder_assembly
_atom_site_disorder_group
B1 B 0.3872(3) 0.9758(2) 0.34744(15) 0.0480(10) Uani 1 1 d . . .
B2 B 0.0293(3) 0.3298(3) 0.86839(16) 0.0523(11) Uani 1 1 d . . .
C1 C 0.5433(3) 0.2676(3) 0.05510(14) 0.0729(12) Uani 1 1 d . . .
C2 C 0.6201(4) 0.1883(4) 0.04915(15) 0.0852(14) Uani 1 1 d . . .
C3 C 0.6111(5) 0.1078(4) 0.04076(18) 0.1165(19) Uani 1 1 d . . .
H3 H 0.6619 0.0559 0.0371 0.140 Uiso 1 1 calc R . .
C4 C 0.5260(6) 0.1050(5) 0.0379(2) 0.130(3) Uani 1 1 d . . .
H4 H 0.5204 0.0511 0.0320 0.156 Uiso 1 1 calc R . .
C5 C 0.4519(5) 0.1791(5) 0.0435(2) 0.118(2) Uani 1 1 d . . .
H5 H 0.3955 0.1755 0.0424 0.141 Uiso 1 1 calc R . .
C6 C 0.4583(4) 0.2616(4) 0.05111(16) 0.0845(14) Uani 1 1 d . . .
C7 C 0.3803(4) 0.3395(4) 0.05554(16) 0.0960(16) Uani 1 1 d . . .
H7 H 0.3258 0.3312 0.0558 0.115 Uiso 1 1 calc R . .
C8 C 0.2877(3) 0.4953(4) 0.06523(19) 0.1085(18) Uani 1 1 d . . .
H8A H 0.2436 0.4858 0.0456 0.130 Uiso 1 1 calc R . .
H8B H 0.2658 0.4993 0.1024 0.130 Uiso 1 1 calc R . .
C9 C 0.3028(3) 0.5782(4) 0.04388(18) 0.1007(16) Uani 1 1 d . . .
H9A H 0.3039 0.5838 0.0054 0.121 Uiso 1 1 calc R . .
H9B H 0.2551 0.6305 0.0575 0.121 Uiso 1 1 calc R . .
C10 C 0.4045(3) 0.6430(3) 0.06692(15) 0.0859(14) Uani 1 1 d . . .
H10 H 0.3565 0.6975 0.0638 0.103 Uiso 1 1 calc R . .
C11 C 0.4887(3) 0.6460(3) 0.07792(15) 0.0733(12) Uani 1 1 d . . .
C12 C 0.4941(4) 0.7305(3) 0.08550(17) 0.0962(16) Uani 1 1 d . . .
H12 H 0.4425 0.7821 0.0854 0.115 Uiso 1 1 calc R . .
C13 C 0.5735(5) 0.7355(4) 0.0928(2) 0.1109(19) Uani 1 1 d . . .
H13 H 0.5763 0.7909 0.0981 0.133 Uiso 1 1 calc R . .
C14 C 0.6518(4) 0.6597(4) 0.09268(17) 0.0913(14) Uani 1 1 d . . .
H14 H 0.7067 0.6643 0.0972 0.110 Uiso 1 1 calc R . .
C15 C 0.6470(3) 0.5774(3) 0.08582(15) 0.0726(12) Uani 1 1 d . . .
C16 C 0.5656(3) 0.5676(3) 0.07818(13) 0.0593(10) Uani 1 1 d . . .
C17 C 0.7818(4) 0.1233(3) 0.0440(2) 0.1184(18) Uani 1 1 d . . .
H17A H 0.7837 0.0996 0.0102 0.142 Uiso 1 1 calc R . .
H17B H 0.7850 0.0761 0.0720 0.142 Uiso 1 1 calc R . .
C18 C 0.8590(4) 0.1541(4) 0.0450(2) 0.142(2) Uani 1 1 d . . .
H18A H 0.8554 0.2004 0.0171 0.214 Uiso 1 1 calc R . .
H18B H 0.9146 0.1043 0.0398 0.214 Uiso 1 1 calc R . .
H18C H 0.8566 0.1772 0.0787 0.214 Uiso 1 1 calc R . .
C19 C 0.8069(3) 0.5017(3) 0.07450(17) 0.0892(14) Uani 1 1 d . . .
H19A H 0.8242 0.5229 0.1045 0.107 Uiso 1 1 calc R . .
H19B H 0.8081 0.5425 0.0435 0.107 Uiso 1 1 calc R . .
C20 C 0.8697(3) 0.4091(3) 0.06458(17) 0.0976(16) Uani 1 1 d . . .
H20A H 0.8741 0.3712 0.0969 0.146 Uiso 1 1 calc R . .
H20B H 0.9280 0.4102 0.0524 0.146 Uiso 1 1 calc R . .
H20C H 0.8474 0.3859 0.0381 0.146 Uiso 1 1 calc R . .
C21 C 0.8313(3) 0.1145(3) 0.19402(15) 0.0705(11) Uani 1 1 d . A .
C22 C 0.8943(3) 0.1564(3) 0.19777(17) 0.0791(12) Uani 1 1 d . A .
C23 C 0.9844(3) 0.1058(4) 0.2042(2) 0.1099(17) Uani 1 1 d . . .
H23 H 1.0248 0.1342 0.2068 0.132 Uiso 1 1 calc R . .
C24 C 1.0143(4) 0.0119(4) 0.2067(3) 0.134(2) Uani 1 1 d . . .
H24 H 1.0746 -0.0219 0.2109 0.161 Uiso 1 1 calc R . .
C25 C 0.9562(4) -0.0302(4) 0.2030(2) 0.124(2) Uani 1 1 d . . .
H25 H 0.9770 -0.0927 0.2050 0.148 Uiso 1 1 calc R . .
C26 C 0.8644(4) 0.0196(3) 0.19619(18) 0.0893(14) Uani 1 1 d . . .
C27 C 0.8038(4) -0.0258(3) 0.19286(18) 0.1057(17) Uani 1 1 d . A .
H27 H 0.8287 -0.0881 0.1930 0.127 Uiso 1 1 calc R . .
C28A C 0.6499(11) -0.0439(11) 0.2041(7) 0.086(5) Uani 0.50 1 d PD A 1
H28A H 0.6765 -0.1041 0.1921 0.103 Uiso 0.50 1 calc PR A 1
H28B H 0.6349 -0.0479 0.2421 0.103 Uiso 0.50 1 calc PR A 1
C29A C 0.5706(14) 0.009(2) 0.1760(11) 0.087(7) Uani 0.50 1 d PD A 1
H29A H 0.5825 0.0020 0.1381 0.105 Uiso 0.50 1 calc PR A 1
H29B H 0.5204 -0.0094 0.1887 0.105 Uiso 0.50 1 calc PR A 1
C28B C 0.6793(12) -0.0489(10) 0.1731(6) 0.116(6) Uani 0.50 1 d PD A 2
H28C H 0.7080 -0.1101 0.1880 0.140 Uiso 0.50 1 calc PR A 2
H28D H 0.6821 -0.0483 0.1347 0.140 Uiso 0.50 1 calc PR A 2
C29B C 0.5874(15) -0.008(2) 0.1956(12) 0.129(15) Uani 0.50 1 d PD A 2
H29C H 0.5847 -0.0257 0.2334 0.155 Uiso 0.50 1 calc PR A 2
H29D H 0.5486 -0.0308 0.1792 0.155 Uiso 0.50 1 calc PR A 2
C30 C 0.4698(3) 0.1505(4) 0.18683(16) 0.0926(15) Uani 1 1 d . A .
H30 H 0.4275 0.1245 0.1838 0.111 Uiso 1 1 calc R . .
C31 C 0.4368(3) 0.2450(3) 0.19126(15) 0.0738(12) Uani 1 1 d . . .
C32 C 0.3436(4) 0.2932(5) 0.19075(17) 0.0948(16) Uani 1 1 d . . .
H32 H 0.3049 0.2634 0.1868 0.114 Uiso 1 1 calc R . .
C33 C 0.3101(3) 0.3828(5) 0.19600(18) 0.1031(18) Uani 1 1 d . . .
H33 H 0.2485 0.4144 0.1953 0.124 Uiso 1 1 calc R . .
C34 C 0.3669(3) 0.4279(3) 0.20243(15) 0.0824(13) Uani 1 1 d . . .
H34 H 0.3433 0.4894 0.2065 0.099 Uiso 1 1 calc R . .
C35 C 0.4579(3) 0.3818(3) 0.20281(14) 0.0665(11) Uani 1 1 d . A .
C36 C 0.4959(3) 0.2888(3) 0.19595(13) 0.0620(10) Uani 1 1 d . A .
C37 C 0.9096(3) 0.2943(3) 0.21136(19) 0.0971(15) Uani 1 1 d . A .
H37A H 0.9592 0.2919 0.1853 0.117 Uiso 1 1 calc R . .
H37B H 0.9339 0.2670 0.2451 0.117 Uiso 1 1 calc R . .
C38 C 0.8474(3) 0.3905(3) 0.21704(17) 0.0989(15) Uani 1 1 d . . .
H38A H 0.8240 0.4168 0.1834 0.148 Uiso 1 1 calc R . .
H38B H 0.8800 0.4240 0.2286 0.148 Uiso 1 1 calc R . .
H38C H 0.7985 0.3919 0.2428 0.148 Uiso 1 1 calc R . .
C39 C 0.4883(3) 0.5119(3) 0.22010(18) 0.0862(13) Uani 1 1 d . A .
H39A H 0.4467 0.5216 0.2515 0.103 Uiso 1 1 calc R . .
H39B H 0.4574 0.5504 0.1906 0.103 Uiso 1 1 calc R . .
C40 C 0.5680(3) 0.5327(3) 0.2293(2) 0.1166(18) Uani 1 1 d . . .
H40A H 0.5971 0.4952 0.2591 0.175 Uiso 1 1 calc R . .
H40B H 0.5493 0.5947 0.2365 0.175 Uiso 1 1 calc R . .
H40C H 0.6092 0.5215 0.1983 0.175 Uiso 1 1 calc R . .
C41 C -0.0008(2) 0.8502(2) 0.44523(14) 0.0479(9) Uani 1 1 d . . .
C42 C 0.0259(2) 0.8158(2) 0.39464(15) 0.0525(9) Uani 1 1 d . . .
C43 C -0.0311(3) 0.8482(3) 0.35415(15) 0.0624(10) Uani 1 1 d . . .
H43 H -0.0132 0.8253 0.3209 0.075 Uiso 1 1 calc R . .
C44 C -0.1150(3) 0.9147(3) 0.36259(17) 0.0723(12) Uani 1 1 d . . .
H44 H -0.1528 0.9365 0.3349 0.087 Uiso 1 1 calc R . .
C45 C -0.1421(3) 0.9479(3) 0.41044(18) 0.0693(11) Uani 1 1 d . . .
H45 H -0.1988 0.9920 0.4156 0.083 Uiso 1 1 calc R . .
C46 C -0.0860(2) 0.9171(2) 0.45296(15) 0.0537(9) Uani 1 1 d . . .
C47 C -0.1144(2) 0.9580(2) 0.50222(15) 0.0583(10) Uani 1 1 d . . .
H47 H -0.1718 1.0017 0.5050 0.070 Uiso 1 1 calc R . .
C48 C -0.1055(2) 0.9957(3) 0.58884(15) 0.0662(11) Uani 1 1 d . . .
H48A H -0.1689 1.0054 0.5961 0.079 Uiso 1 1 calc R . .
H48B H -0.0994 1.0537 0.5811 0.079 Uiso 1 1 calc R . .
C49 C -0.0548(3) 0.9471(3) 0.63584(16) 0.0762(12) Uani 1 1 d . . .
H49A H -0.0511 0.9902 0.6586 0.091 Uiso 1 1 calc R . .
H49B H -0.0862 0.9114 0.6562 0.091 Uiso 1 1 calc R . .
C50 C 0.1010(3) 0.8628(3) 0.64934(15) 0.0682(11) Uani 1 1 d . . .
H50 H 0.0886 0.8894 0.6815 0.082 Uiso 1 1 calc R . .
C51 C 0.1886(3) 0.7984(3) 0.63976(15) 0.0610(10) Uani 1 1 d . . .
C52 C 0.2518(3) 0.7764(3) 0.67795(18) 0.0833(13) Uani 1 1 d . . .
H52 H 0.2370 0.8068 0.7088 0.100 Uiso 1 1 calc R . .
C53 C 0.3348(4) 0.7111(4) 0.6706(2) 0.0942(16) Uani 1 1 d . . .
H53 H 0.3757 0.6967 0.6966 0.113 Uiso 1 1 calc R . .
C54 C 0.3581(3) 0.6660(3) 0.6240(2) 0.0835(14) Uani 1 1 d . . .
H54 H 0.4149 0.6220 0.6190 0.100 Uiso 1 1 calc R . .
C55 C 0.2982(3) 0.6856(3) 0.58562(16) 0.0634(11) Uani 1 1 d . . .
C56 C 0.2107(2) 0.7540(2) 0.59310(15) 0.0581(10) Uani 1 1 d . . .
C57 C 0.1453(3) 0.7192(3) 0.33946(14) 0.0734(12) Uani 1 1 d . . .
H57A H 0.1428 0.7696 0.3141 0.088 Uiso 1 1 calc R . .
H57B H 0.1101 0.6880 0.3274 0.088 Uiso 1 1 calc R . .
C58 C 0.2406(3) 0.6567(3) 0.34376(16) 0.0896(14) Uani 1 1 d . . .
H58A H 0.2760 0.6893 0.3529 0.134 Uiso 1 1 calc R . .
H58B H 0.2643 0.6313 0.3103 0.134 Uiso 1 1 calc R . .
H58C H 0.2428 0.6094 0.3708 0.134 Uiso 1 1 calc R . .
C59 C 0.3997(3) 0.5999(3) 0.5183(2) 0.1034(16) Uani 1 1 d . . .
H59A H 0.4265 0.5433 0.5389 0.124 Uiso 1 1 calc R . .
H59B H 0.4366 0.6359 0.5193 0.124 Uiso 1 1 calc R . .
C60 C 0.3940(3) 0.5834(3) 0.4623(2) 0.1087(17) Uani 1 1 d . . .
H60A H 0.3618 0.5435 0.4620 0.163 Uiso 1 1 calc R . .
H60B H 0.4535 0.5566 0.4458 0.163 Uiso 1 1 calc R . .
H60C H 0.3629 0.6394 0.4430 0.163 Uiso 1 1 calc R . .
C61 C 0.3084(2) 0.4100(2) 0.55152(14) 0.0467(9) Uani 1 1 d . . .
C62 C 0.2822(2) 0.4529(2) 0.60000(14) 0.0506(9) Uani 1 1 d . . .
C63 C 0.3359(2) 0.4248(3) 0.64168(15) 0.0626(10) Uani 1 1 d . . .
H63 H 0.3185 0.4550 0.6726 0.075 Uiso 1 1 calc R . .
C64 C 0.4160(3) 0.3520(3) 0.63824(15) 0.0736(12) Uani 1 1 d . . .
H64 H 0.4516 0.3335 0.6670 0.088 Uiso 1 1 calc R . .
C65 C 0.4432(2) 0.3072(2) 0.59349(15) 0.0681(11) Uani 1 1 d . . .
H65 H 0.4969 0.2579 0.5919 0.082 Uiso 1 1 calc R . .
C66 C 0.3901(2) 0.3355(2) 0.54889(15) 0.0531(9) Uani 1 1 d . . .
C67 C 0.4196(2) 0.2874(2) 0.50214(18) 0.0637(11) Uani 1 1 d . . .
H67 H 0.4721 0.2368 0.5032 0.076 Uiso 1 1 calc R . .
C68 C 0.4152(3) 0.2496(3) 0.41390(18) 0.0879(14) Uani 1 1 d . . .
H68A H 0.4803 0.2227 0.4130 0.105 Uiso 1 1 calc R . .
H68B H 0.3910 0.2019 0.4178 0.105 Uiso 1 1 calc R . .
C69 C 0.3868(3) 0.3074(3) 0.36446(17) 0.0857(14) Uani 1 1 d . . .
H69A H 0.3874 0.2713 0.3361 0.103 Uiso 1 1 calc R . .
H69B H 0.4271 0.3397 0.3534 0.103 Uiso 1 1 calc R . .
C70 C 0.2380(3) 0.4002(2) 0.34048(15) 0.0630(11) Uani 1 1 d . . .
H70 H 0.2570 0.3769 0.3074 0.076 Uiso 1 1 calc R . .
C71 C 0.1487(2) 0.4652(2) 0.34689(14) 0.0523(9) Uani 1 1 d . . .
C72 C 0.0925(3) 0.4876(3) 0.30386(14) 0.0658(11) Uani 1 1 d . . .
H72 H 0.1144 0.4611 0.2719 0.079 Uiso 1 1 calc R . .
C73 C 0.0067(3) 0.5480(3) 0.30936(15) 0.0703(11) Uani 1 1 d . . .
H73 H -0.0301 0.5618 0.2813 0.084 Uiso 1 1 calc R . .
C74 C -0.0263(3) 0.5892(2) 0.35684(15) 0.0615(10) Uani 1 1 d . . .
H74 H -0.0851 0.6301 0.3603 0.074 Uiso 1 1 calc R . .
C75 C 0.0273(2) 0.5698(2) 0.39818(14) 0.0500(9) Uani 1 1 d . . .
C76 C 0.1171(2) 0.5072(2) 0.39439(14) 0.0474(9) Uani 1 1 d . . .
C77 C 0.1626(2) 0.5594(2) 0.64934(14) 0.0621(10) Uani 1 1 d . . .
H77A H 0.1998 0.5880 0.6618 0.075 Uiso 1 1 calc R . .
H77B H 0.1587 0.5124 0.6759 0.075 Uiso 1 1 calc R . .
C78 C 0.0705(2) 0.6272(2) 0.64042(15) 0.0706(11) Uani 1 1 d . . .
H78A H 0.0754 0.6749 0.6155 0.106 Uiso 1 1 calc R . .
H78B H 0.0420 0.6514 0.6735 0.106 Uiso 1 1 calc R . .
H78C H 0.0351 0.5987 0.6266 0.106 Uiso 1 1 calc R . .
C79 C -0.0925(2) 0.6623(3) 0.45506(15) 0.0644(11) Uani 1 1 d . . .
H79A H -0.1296 0.6274 0.4517 0.077 Uiso 1 1 calc R . .
H79B H -0.1093 0.7140 0.4294 0.077 Uiso 1 1 calc R . .
C80 C -0.1053(3) 0.6922(3) 0.51008(15) 0.0777(12) Uani 1 1 d . . .
H80A H -0.0856 0.6405 0.5349 0.117 Uiso 1 1 calc R . .
H80B H -0.1678 0.7261 0.5183 0.117 Uiso 1 1 calc R . .
H80C H -0.0707 0.7292 0.5123 0.117 Uiso 1 1 calc R . .
C81 C 0.3954(2) 0.9010(2) 0.30589(13) 0.0483(9) Uani 1 1 d . . .
C82 C 0.4731(2) 0.8549(2) 0.27569(14) 0.0563(10) Uani 1 1 d . . .
H82 H 0.5260 0.8635 0.2806 0.068 Uiso 1 1 calc R . .
C83 C 0.4755(3) 0.7969(2) 0.23855(15) 0.0694(11) Uani 1 1 d . . .
H83 H 0.5292 0.7680 0.2190 0.083 Uiso 1 1 calc R . .
C84 C 0.3999(4) 0.7814(3) 0.23021(16) 0.0767(13) Uani 1 1 d . . .
H84 H 0.4016 0.7423 0.2053 0.092 Uiso 1 1 calc R . .
C85 C 0.3216(3) 0.8247(3) 0.25920(16) 0.0757(12) Uani 1 1 d . . .
H85 H 0.2694 0.8148 0.2543 0.091 Uiso 1 1 calc R . .
C86 C 0.3202(3) 0.8832(3) 0.29582(15) 0.0647(11) Uani 1 1 d . . .
H86 H 0.2660 0.9123 0.3148 0.078 Uiso 1 1 calc R . .
C87 C 0.3742(2) 0.9383(2) 0.40962(14) 0.0504(9) Uani 1 1 d . . .
C88 C 0.3371(2) 0.8731(2) 0.42613(15) 0.0565(10) Uani 1 1 d . . .
H88 H 0.3204 0.8465 0.4003 0.068 Uiso 1 1 calc R . .
C89 C 0.3237(2) 0.8453(2) 0.47916(18) 0.0686(12) Uani 1 1 d . . .
H89 H 0.2981 0.8017 0.4880 0.082 Uiso 1 1 calc R . .
C90 C 0.3480(3) 0.8822(3) 0.51817(17) 0.0728(12) Uani 1 1 d . . .
H90 H 0.3399 0.8636 0.5537 0.087 Uiso 1 1 calc R . .
C91 C 0.3847(3) 0.9471(3) 0.50427(16) 0.0708(12) Uani 1 1 d . . .
H91 H 0.4015 0.9728 0.5305 0.085 Uiso 1 1 calc R . .
C92 C 0.3966(2) 0.9742(2) 0.45175(15) 0.0622(10) Uani 1 1 d . . .
H92 H 0.4209 1.0188 0.4436 0.075 Uiso 1 1 calc R . .
C93 C 0.3018(2) 1.0676(2) 0.33290(14) 0.0470(9) Uani 1 1 d . . .
C94 C 0.2505(2) 1.1290(2) 0.36969(15) 0.0591(10) Uani 1 1 d . . .
H94 H 0.2626 1.1155 0.4053 0.071 Uiso 1 1 calc R . .
C95 C 0.1823(3) 1.2093(3) 0.35550(18) 0.0711(12) Uani 1 1 d . . .
H95 H 0.1513 1.2488 0.3813 0.085 Uiso 1 1 calc R . .
C96 C 0.1607(3) 1.2308(3) 0.3041(2) 0.0722(12) Uani 1 1 d . . .
H96 H 0.1142 1.2841 0.2949 0.087 Uiso 1 1 calc R . .
C97 C 0.2079(3) 1.1733(3) 0.26594(16) 0.0666(11) Uani 1 1 d . . .
H97 H 0.1943 1.1870 0.2306 0.080 Uiso 1 1 calc R . .
C98 C 0.2767(2) 1.0938(3) 0.28120(15) 0.0632(10) Uani 1 1 d . . .
H98 H 0.3082 1.0556 0.2549 0.076 Uiso 1 1 calc R . .
C99 C 0.4804(2) 0.9994(2) 0.34199(13) 0.0480(9) Uani 1 1 d . . .
C100 C 0.4842(2) 1.0812(2) 0.32057(13) 0.0484(9) Uani 1 1 d . . .
H100 H 0.4329 1.1244 0.3070 0.058 Uiso 1 1 calc R . .
C101 C 0.5615(3) 1.1013(3) 0.31863(14) 0.0580(10) Uani 1 1 d . . .
H101 H 0.5607 1.1577 0.3047 0.070 Uiso 1 1 calc R . .
C102 C 0.6394(3) 1.0386(3) 0.33704(15) 0.0675(11) Uani 1 1 d . . .
H102 H 0.6914 1.0517 0.3356 0.081 Uiso 1 1 calc R . .
C103 C 0.6387(3) 0.9556(3) 0.35774(15) 0.0672(11) Uani 1 1 d . . .
H103 H 0.6909 0.9119 0.3700 0.081 Uiso 1 1 calc R . .
C104 C 0.5606(3) 0.9379(2) 0.36008(14) 0.0583(10) Uani 1 1 d . . .
H104 H 0.5616 0.8818 0.3746 0.070 Uiso 1 1 calc R . .
C105 C -0.0541(2) 0.2953(3) 0.86196(14) 0.0558(10) Uani 1 1 d . . .
C106 C -0.1212(3) 0.3414(3) 0.82842(19) 0.0898(14) Uani 1 1 d . . .
H106 H -0.1200 0.3945 0.8102 0.108 Uiso 1 1 calc R . .
C107 C -0.1903(3) 0.3128(4) 0.8204(2) 0.1006(16) Uani 1 1 d . . .
H107 H -0.2330 0.3456 0.7966 0.121 Uiso 1 1 calc R . .
C108 C -0.1959(3) 0.2367(4) 0.8474(2) 0.0968(17) Uani 1 1 d . . .
H108 H -0.2433 0.2182 0.8434 0.116 Uiso 1 1 calc R . .
C109 C -0.1312(4) 0.1891(4) 0.8799(2) 0.1119(18) Uani 1 1 d . . .
H109 H -0.1329 0.1360 0.8978 0.134 Uiso 1 1 calc R . .
C110 C -0.0613(3) 0.2182(3) 0.88719(17) 0.0856(13) Uani 1 1 d . . .
H110 H -0.0178 0.1836 0.9102 0.103 Uiso 1 1 calc R . .
C111 C 0.0882(2) 0.26932(18) 0.91965(11) 0.0632(10) Uani 1 1 d G . .
C112 C 0.04138(19) 0.2632(2) 0.96839(14) 0.1017(16) Uani 1 1 d G . .
H112 H -0.0208 0.2922 0.9721 0.122 Uiso 1 1 calc R . .
C113 C 0.0874(3) 0.2139(3) 1.01164(10) 0.136(2) Uani 1 1 d G . .
H113 H 0.0561 0.2098 1.0442 0.163 Uiso 1 1 calc R . .
C114 C 0.1803(3) 0.1706(2) 1.00615(14) 0.155(3) Uani 1 1 d GD . .
H114 H 0.2111 0.1376 1.0351 0.186 Uiso 1 1 calc R . .
C115 C 0.22711(19) 0.1767(2) 0.95741(19) 0.148(3) Uani 1 1 d GD . .
H115 H 0.2892 0.1477 0.9537 0.178 Uiso 1 1 calc R . .
C116 C 0.1810(2) 0.2261(2) 0.91416(13) 0.1179(19) Uani 1 1 d GD . .
H116 H 0.2124 0.2301 0.8815 0.142 Uiso 1 1 calc R . .
C117 C -0.0148(2) 0.4381(2) 0.87841(14) 0.0533(9) Uani 1 1 d . . .
C118 C -0.0406(2) 0.4734(3) 0.92794(15) 0.0597(10) Uani 1 1 d . . .
H118 H -0.0279 0.4340 0.9582 0.072 Uiso 1 1 calc R . .
C119 C -0.0841(3) 0.5638(3) 0.93408(18) 0.0718(12) Uani 1 1 d . . .
H119 H -0.0996 0.5836 0.9681 0.086 Uiso 1 1 calc R . .
C120 C -0.1049(2) 0.6251(3) 0.8913(2) 0.0697(12) Uani 1 1 d . . .
H120 H -0.1351 0.6860 0.8957 0.084 Uiso 1 1 calc R . .
C121 C -0.0800(3) 0.5942(3) 0.84231(18) 0.0751(12) Uani 1 1 d . . .
H121 H -0.0927 0.6345 0.8124 0.090 Uiso 1 1 calc R . .
C122 C -0.0362(3) 0.5038(3) 0.83629(15) 0.0705(11) Uani 1 1 d . . .
H122 H -0.0199 0.4854 0.8019 0.085 Uiso 1 1 calc R . .
C123 C 0.0971(2) 0.3148(2) 0.81474(13) 0.0517(9) Uani 1 1 d . . .
C124 C 0.1652(3) 0.3513(3) 0.80668(16) 0.0720(12) Uani 1 1 d . . .
H124 H 0.1668 0.3897 0.8312 0.086 Uiso 1 1 calc R . .
C125 C 0.2301(3) 0.3337(3) 0.76452(17) 0.0752(12) Uani 1 1 d . . .
H125 H 0.2739 0.3594 0.7618 0.090 Uiso 1 1 calc R . .
C126 C 0.2301(3) 0.2794(3) 0.72705(17) 0.0742(12) Uani 1 1 d . . .
H126 H 0.2741 0.2664 0.6990 0.089 Uiso 1 1 calc R . .
C127 C 0.1639(3) 0.2444(2) 0.73167(16) 0.0683(11) Uani 1 1 d . . .
H127 H 0.1620 0.2081 0.7059 0.082 Uiso 1 1 calc R . .
C128 C 0.0989(2) 0.2619(2) 0.77435(15) 0.0583(10) Uani 1 1 d . . .
H128 H 0.0546 0.2370 0.7759 0.070 Uiso 1 1 calc R . .
N1 N 0.3752(2) 0.4209(2) 0.05925(12) 0.0801(10) Uani 1 1 d . . .
N2 N 0.38925(19) 0.5715(2) 0.06092(11) 0.0755(10) Uani 1 1 d . . .
N3 N 0.7183(3) 0.0107(2) 0.18964(14) 0.0945(12) Uani 1 1 d . . .
N4 N 0.5521(2) 0.0979(2) 0.18661(12) 0.0816(10) Uani 1 1 d . . .
N5 N -0.06830(17) 0.94022(17) 0.54323(11) 0.0506(7) Uani 1 1 d . . .
N6 N 0.03679(19) 0.88806(18) 0.61772(11) 0.0569(8) Uani 1 1 d . . .
N7 N 0.37953(19) 0.30846(18) 0.45872(13) 0.0590(8) Uani 1 1 d . . .
N8 N 0.2941(2) 0.37149(19) 0.37697(12) 0.0585(8) Uani 1 1 d . . .
Ni1 Ni 0.47156(3) 0.45502(4) 0.063792(18) 0.06478(15) Uani 1 1 d . . .
Ni2 Ni 0.65069(4) 0.13001(3) 0.190335(19) 0.06693(16) Uani 1 1 d . A .
Ni3 Ni 0.04482(3) 0.85544(3) 0.549752(17) 0.04922(13) Uani 1 1 d . . .
Ni4 Ni 0.27441(3) 0.40312(3) 0.445761(18) 0.04999(13) Uani 1 1 d . . .
O1 O 0.55589(16) 0.34066(17) 0.06271(9) 0.0700(7) Uani 1 1 d . . .
O2 O 0.56763(15) 0.48753(16) 0.07231(9) 0.0638(7) Uani 1 1 d . . .
O3 O 0.70076(19) 0.19851(18) 0.05191(11) 0.0914(9) Uani 1 1 d . . .
O4 O 0.72007(16) 0.49827(18) 0.08538(11) 0.0820(8) Uani 1 1 d . . .
O5 O 0.74771(16) 0.16575(15) 0.19016(10) 0.0684(7) Uani 1 1 d . . .
O6 O 0.58330(16) 0.24930(15) 0.19560(9) 0.0643(7) Uani 1 1 d . . .
O7 O 0.85767(17) 0.24798(17) 0.19450(11) 0.0781(8) Uani 1 1 d . . .
O8 O 0.52000(16) 0.42017(15) 0.20842(10) 0.0725(7) Uani 1 1 d . . .
O9 O 0.05618(14) 0.81855(14) 0.48227(8) 0.0525(6) Uani 1 1 d . . .
O10 O 0.15765(14) 0.77001(15) 0.55454(9) 0.0565(6) Uani 1 1 d . . .
O11 O 0.11007(15) 0.75037(15) 0.39073(8) 0.0604(7) Uani 1 1 d . . .
O12 O 0.31171(15) 0.64570(16) 0.53923(10) 0.0735(8) Uani 1 1 d . . .
O13 O 0.25545(13) 0.44075(14) 0.51296(8) 0.0517(6) Uani 1 1 d . . .
O14 O 0.16487(14) 0.49279(14) 0.43536(9) 0.0520(6) Uani 1 1 d . . .
O15 O 0.20047(15) 0.52230(15) 0.60012(9) 0.0602(7) Uani 1 1 d . . .
O16 O 0.00092(15) 0.60830(15) 0.44584(9) 0.0565(6) Uani 1 1 d . . .
Rb1 Rb 0.68572(3) 0.33608(3) 0.132761(16) 0.06844(12) Uani 1 1 d . A .
Rb2 Rb 0.15014(3) 0.63004(2) 0.497563(15) 0.06310(12) Uani 1 1 d . . .

loop_
_atom_site_aniso_label
_atom_site_aniso_U_11
_atom_site_aniso_U_22
_atom_site_aniso_U_33
_atom_site_aniso_U_23
_atom_site_aniso_U_13
_atom_site_aniso_U_12
B1 0.051(3) 0.039(2) 0.050(3) -0.0076(19) 0.005(2) -0.013(2)
B2 0.055(3) 0.056(3) 0.048(3) -0.009(2) -0.007(2) -0.020(2)
C1 0.101(4) 0.093(4) 0.040(2) -0.006(2) 0.001(2) -0.055(3)
C2 0.139(5) 0.095(4) 0.043(3) -0.011(2) 0.003(3) -0.068(4)
C3 0.207(7) 0.096(4) 0.068(3) -0.009(3) -0.014(4) -0.078(5)
C4 0.227(9) 0.146(6) 0.080(4) -0.010(4) -0.017(5) -0.140(6)
C5 0.176(7) 0.156(6) 0.074(4) -0.013(4) -0.008(4) -0.121(6)
C6 0.119(4) 0.116(4) 0.052(3) -0.003(3) -0.011(3) -0.082(4)
C7 0.111(4) 0.170(5) 0.050(3) 0.001(3) -0.012(3) -0.101(4)
C8 0.055(3) 0.194(6) 0.084(4) 0.003(4) -0.007(2) -0.056(4)
C9 0.056(3) 0.166(5) 0.070(3) 0.001(3) -0.013(2) -0.027(3)
C10 0.082(3) 0.102(4) 0.053(3) -0.004(2) 0.005(2) -0.012(3)
C11 0.087(4) 0.082(4) 0.045(3) 0.001(2) 0.004(2) -0.027(3)
C12 0.139(5) 0.071(4) 0.065(3) -0.006(3) 0.001(3) -0.023(4)
C13 0.162(6) 0.093(5) 0.097(4) -0.009(3) -0.017(4) -0.066(5)
C14 0.114(4) 0.099(4) 0.080(3) -0.003(3) -0.018(3) -0.060(4)
C15 0.091(3) 0.077(3) 0.060(3) 0.002(2) -0.005(2) -0.044(3)
C16 0.067(3) 0.073(3) 0.043(2) -0.0011(19) 0.001(2) -0.034(2)
C17 0.141(5) 0.097(4) 0.098(4) -0.025(3) 0.015(4) -0.023(4)
C18 0.108(5) 0.144(6) 0.147(6) -0.039(4) 0.019(4) -0.012(4)
C19 0.087(3) 0.134(4) 0.076(3) -0.003(3) -0.005(3) -0.077(3)
C20 0.063(3) 0.162(5) 0.082(3) -0.023(3) 0.005(3) -0.057(3)
C21 0.083(3) 0.061(3) 0.062(3) -0.008(2) 0.004(2) -0.021(3)
C22 0.077(3) 0.065(3) 0.082(3) -0.003(2) 0.002(3) -0.014(3)
C23 0.078(4) 0.095(4) 0.145(5) -0.006(4) -0.002(3) -0.020(3)
C24 0.085(4) 0.089(5) 0.184(6) 0.005(4) 0.021(4) 0.008(4)
C25 0.108(5) 0.066(4) 0.159(6) 0.002(3) 0.024(4) 0.000(4)
C26 0.104(4) 0.054(3) 0.096(4) -0.007(3) 0.006(3) -0.016(3)
C27 0.161(5) 0.044(3) 0.109(4) -0.004(3) -0.035(3) -0.027(3)
C28A 0.140(16) 0.045(9) 0.079(10) -0.020(8) 0.013(11) -0.043(9)
C29A 0.130(14) 0.084(14) 0.075(14) -0.001(11) -0.005(10) -0.072(10)
C28B 0.20(2) 0.089(9) 0.091(11) -0.017(9) 0.003(11) -0.088(12)
C29B 0.21(4) 0.07(2) 0.12(3) -0.017(18) 0.05(2) -0.09(2)
C30 0.118(4) 0.129(4) 0.063(3) -0.009(3) 0.009(3) -0.086(4)
C31 0.088(4) 0.098(4) 0.047(3) -0.002(2) 0.008(2) -0.052(3)
C32 0.088(4) 0.156(5) 0.060(3) 0.006(3) 0.003(3) -0.073(4)
C33 0.067(4) 0.160(6) 0.072(3) 0.005(4) 0.011(3) -0.038(4)
C34 0.071(3) 0.108(4) 0.061(3) -0.002(2) 0.007(2) -0.028(3)
C35 0.066(3) 0.089(3) 0.046(2) -0.003(2) 0.003(2) -0.033(3)
C36 0.077(3) 0.077(3) 0.041(2) -0.003(2) 0.002(2) -0.041(3)
C37 0.105(4) 0.105(4) 0.100(4) 0.000(3) -0.016(3) -0.060(3)
C38 0.138(4) 0.104(4) 0.076(3) -0.015(3) -0.015(3) -0.065(4)
C39 0.088(3) 0.061(3) 0.094(3) -0.014(2) -0.009(3) -0.005(3)
C40 0.135(5) 0.077(4) 0.138(5) -0.026(3) -0.031(4) -0.027(3)
C41 0.048(2) 0.042(2) 0.056(2) 0.0006(18) -0.0056(18) -0.0196(18)
C42 0.050(2) 0.050(2) 0.055(2) -0.0071(19) 0.000(2) -0.0156(19)
C43 0.067(3) 0.072(3) 0.053(3) -0.007(2) -0.007(2) -0.030(2)
C44 0.056(3) 0.080(3) 0.078(3) -0.009(3) -0.019(2) -0.016(2)
C45 0.047(2) 0.071(3) 0.085(3) -0.012(3) -0.013(2) -0.011(2)
C46 0.045(2) 0.053(2) 0.062(3) -0.005(2) -0.004(2) -0.0156(19)
C47 0.045(2) 0.049(2) 0.076(3) -0.007(2) 0.001(2) -0.0125(18)
C48 0.056(3) 0.067(3) 0.081(3) -0.025(2) 0.010(2) -0.027(2)
C49 0.083(3) 0.076(3) 0.070(3) -0.029(2) 0.016(2) -0.029(3)
C50 0.090(3) 0.076(3) 0.056(3) -0.011(2) -0.001(2) -0.050(3)
C51 0.068(3) 0.073(3) 0.053(3) 0.008(2) -0.015(2) -0.040(2)
C52 0.098(4) 0.098(4) 0.075(3) 0.011(3) -0.028(3) -0.060(3)
C53 0.106(4) 0.117(4) 0.086(4) 0.028(3) -0.045(3) -0.070(4)
C54 0.064(3) 0.095(4) 0.098(4) 0.026(3) -0.032(3) -0.039(3)
C55 0.056(3) 0.062(3) 0.078(3) 0.015(2) -0.018(2) -0.030(2)
C56 0.055(3) 0.060(3) 0.066(3) 0.013(2) -0.012(2) -0.032(2)
C57 0.073(3) 0.077(3) 0.065(3) -0.005(2) 0.010(2) -0.024(2)
C58 0.080(3) 0.090(3) 0.075(3) -0.008(3) 0.016(2) -0.009(3)
C59 0.047(3) 0.083(3) 0.152(5) -0.001(3) -0.009(3) 0.008(2)
C60 0.064(3) 0.104(4) 0.134(5) -0.024(4) 0.013(3) -0.004(3)
C61 0.040(2) 0.039(2) 0.058(2) 0.0000(17) 0.0004(17) -0.0122(16)
C62 0.048(2) 0.050(2) 0.050(2) 0.0053(19) -0.0062(19) -0.0156(18)
C63 0.061(3) 0.071(3) 0.051(2) 0.005(2) -0.009(2) -0.020(2)
C64 0.064(3) 0.084(3) 0.063(3) 0.009(2) -0.019(2) -0.015(2)
C65 0.044(2) 0.066(3) 0.081(3) 0.006(2) -0.013(2) -0.006(2)
C66 0.043(2) 0.047(2) 0.065(3) -0.001(2) -0.004(2) -0.0131(18)
C67 0.040(2) 0.046(2) 0.093(3) -0.011(2) -0.004(2) -0.0006(18)
C68 0.074(3) 0.073(3) 0.098(4) -0.043(3) -0.007(3) 0.006(2)
C69 0.066(3) 0.088(3) 0.083(3) -0.037(3) 0.005(3) 0.001(3)
C70 0.077(3) 0.060(3) 0.050(3) -0.022(2) 0.006(2) -0.020(2)
C71 0.064(3) 0.047(2) 0.045(2) -0.0061(18) -0.002(2) -0.018(2)
C72 0.088(3) 0.068(3) 0.042(2) -0.012(2) -0.004(2) -0.027(3)
C73 0.080(3) 0.077(3) 0.047(3) 0.002(2) -0.017(2) -0.018(3)
C74 0.064(3) 0.061(3) 0.051(3) -0.002(2) -0.012(2) -0.011(2)
C75 0.055(2) 0.047(2) 0.044(2) -0.0039(18) -0.0025(19) -0.0137(19)
C76 0.056(2) 0.040(2) 0.045(2) -0.0022(18) -0.0040(19) -0.0166(19)
C77 0.065(3) 0.068(3) 0.048(2) -0.007(2) 0.006(2) -0.019(2)
C78 0.067(3) 0.068(3) 0.070(3) -0.015(2) 0.008(2) -0.017(2)
C79 0.054(3) 0.074(3) 0.063(3) -0.010(2) 0.000(2) -0.020(2)
C80 0.071(3) 0.081(3) 0.078(3) -0.016(2) 0.017(2) -0.027(2)
C81 0.053(2) 0.045(2) 0.047(2) -0.0024(17) 0.0019(18) -0.0189(19)
C82 0.061(3) 0.051(2) 0.054(2) -0.006(2) -0.002(2) -0.017(2)
C83 0.082(3) 0.054(3) 0.058(3) -0.014(2) 0.007(2) -0.009(2)
C84 0.115(4) 0.058(3) 0.061(3) -0.018(2) -0.012(3) -0.030(3)
C85 0.096(4) 0.078(3) 0.069(3) -0.012(2) -0.009(3) -0.046(3)
C86 0.066(3) 0.071(3) 0.063(3) -0.020(2) 0.007(2) -0.032(2)
C87 0.046(2) 0.043(2) 0.054(2) -0.0072(18) 0.0092(18) -0.0081(18)
C88 0.054(2) 0.050(2) 0.059(3) -0.009(2) 0.0093(19) -0.014(2)
C89 0.061(3) 0.050(3) 0.078(3) 0.007(2) 0.020(2) -0.010(2)
C90 0.064(3) 0.068(3) 0.055(3) 0.003(2) 0.008(2) 0.007(2)
C91 0.069(3) 0.076(3) 0.056(3) -0.010(2) 0.002(2) -0.014(2)
C92 0.074(3) 0.065(3) 0.050(3) -0.006(2) 0.006(2) -0.029(2)
C93 0.043(2) 0.051(2) 0.050(2) -0.0027(19) 0.0029(18) -0.0224(18)
C94 0.058(3) 0.060(3) 0.060(3) -0.011(2) 0.002(2) -0.022(2)
C95 0.068(3) 0.056(3) 0.076(3) -0.020(2) 0.012(2) -0.008(2)
C96 0.052(3) 0.057(3) 0.096(4) 0.005(3) 0.004(3) -0.011(2)
C97 0.055(3) 0.073(3) 0.065(3) 0.011(2) -0.006(2) -0.018(2)
C98 0.057(3) 0.064(3) 0.062(3) -0.006(2) 0.006(2) -0.016(2)
C99 0.050(2) 0.047(2) 0.043(2) -0.0091(18) 0.0019(17) -0.0139(19)
C100 0.044(2) 0.051(2) 0.047(2) -0.0086(18) -0.0001(17) -0.0128(19)
C101 0.063(3) 0.060(3) 0.059(3) -0.013(2) 0.004(2) -0.030(2)
C102 0.063(3) 0.080(3) 0.069(3) -0.017(2) 0.007(2) -0.038(3)
C103 0.048(3) 0.080(3) 0.071(3) -0.007(2) -0.006(2) -0.020(2)
C104 0.061(3) 0.054(2) 0.059(3) -0.0002(19) -0.004(2) -0.022(2)
C105 0.061(3) 0.061(3) 0.048(2) -0.015(2) 0.001(2) -0.022(2)
C106 0.077(3) 0.091(3) 0.115(4) 0.006(3) -0.036(3) -0.042(3)
C107 0.083(4) 0.103(4) 0.119(4) -0.013(3) -0.033(3) -0.030(3)
C108 0.078(4) 0.134(5) 0.102(4) -0.045(4) 0.004(3) -0.059(4)
C109 0.138(5) 0.131(5) 0.108(4) 0.000(4) -0.012(4) -0.099(4)
C110 0.097(4) 0.097(4) 0.081(3) 0.012(3) -0.025(3) -0.056(3)
C111 0.075(3) 0.066(3) 0.053(3) -0.004(2) -0.004(2) -0.030(2)
C112 0.124(4) 0.098(4) 0.074(4) 0.001(3) -0.023(3) -0.027(3)
C113 0.176(6) 0.140(5) 0.087(4) 0.013(4) -0.039(4) -0.050(5)
C114 0.184(7) 0.128(5) 0.162(7) 0.044(5) -0.124(6) -0.049(5)
C115 0.094(4) 0.217(7) 0.120(5) 0.075(5) -0.026(4) -0.058(4)
C116 0.090(4) 0.141(5) 0.107(4) 0.042(4) -0.024(3) -0.033(4)
C117 0.055(2) 0.066(3) 0.046(2) -0.008(2) -0.0087(19) -0.027(2)
C118 0.064(3) 0.065(3) 0.053(3) -0.009(2) 0.002(2) -0.028(2)
C119 0.066(3) 0.081(3) 0.072(3) -0.025(3) 0.007(2) -0.028(3)
C120 0.056(3) 0.060(3) 0.098(4) -0.024(3) -0.005(3) -0.021(2)
C121 0.088(3) 0.053(3) 0.082(3) -0.003(2) -0.021(3) -0.020(2)
C122 0.095(3) 0.064(3) 0.048(3) -0.009(2) -0.013(2) -0.021(3)
C123 0.058(2) 0.046(2) 0.051(2) -0.0036(18) -0.0157(19) -0.0165(19)
C124 0.086(3) 0.080(3) 0.063(3) -0.014(2) -0.010(2) -0.042(3)
C125 0.069(3) 0.097(3) 0.073(3) -0.009(3) 0.004(2) -0.047(3)
C126 0.072(3) 0.078(3) 0.067(3) -0.011(2) 0.007(2) -0.022(3)
C127 0.079(3) 0.057(3) 0.061(3) -0.015(2) -0.003(2) -0.014(2)
C128 0.060(3) 0.055(2) 0.061(3) -0.006(2) -0.009(2) -0.020(2)
N1 0.065(2) 0.138(3) 0.054(2) -0.001(2) -0.0040(17) -0.056(2)
N2 0.057(2) 0.111(3) 0.048(2) 0.0000(18) -0.0052(16) -0.019(2)
N3 0.145(3) 0.056(2) 0.093(3) 0.0042(19) -0.034(2) -0.045(2)
N4 0.130(3) 0.079(2) 0.061(2) -0.0116(18) 0.007(2) -0.069(2)
N5 0.0478(18) 0.0458(17) 0.0582(19) -0.0129(14) 0.0053(14) -0.0170(14)
N6 0.066(2) 0.0562(19) 0.0561(19) -0.0129(15) 0.0037(15) -0.0307(16)
N7 0.0463(19) 0.0455(19) 0.076(2) -0.0195(17) -0.0036(17) -0.0019(15)
N8 0.049(2) 0.056(2) 0.063(2) -0.0212(17) 0.0038(17) -0.0086(16)
Ni1 0.0576(3) 0.0982(4) 0.0468(3) -0.0041(3) -0.0018(2) -0.0386(3)
Ni2 0.1017(4) 0.0554(3) 0.0533(3) -0.0038(2) -0.0048(3) -0.0400(3)
Ni3 0.0507(3) 0.0469(3) 0.0510(3) -0.0067(2) -0.0005(2) -0.0188(2)
Ni4 0.0463(3) 0.0418(3) 0.0564(3) -0.0115(2) -0.0013(2) -0.0081(2)
O1 0.0803(18) 0.088(2) 0.0608(17) -0.0105(14) -0.0025(14) -0.0524(16)
O2 0.0585(16) 0.0723(17) 0.0673(17) -0.0060(13) 0.0001(13) -0.0325(14)
O3 0.106(2) 0.084(2) 0.084(2) -0.0178(16) 0.0031(17) -0.0330(18)
O4 0.0630(17) 0.092(2) 0.106(2) 0.0026(17) -0.0034(15) -0.0486(16)
O5 0.0776(18) 0.0487(15) 0.0787(19) -0.0026(13) -0.0116(14) -0.0214(14)
O6 0.0745(18) 0.0572(16) 0.0676(17) -0.0055(13) -0.0012(14) -0.0319(14)
O7 0.0750(19) 0.0683(18) 0.095(2) -0.0086(15) -0.0101(15) -0.0282(15)
O8 0.0738(18) 0.0572(17) 0.0821(19) -0.0104(14) -0.0021(14) -0.0182(14)
O9 0.0499(14) 0.0498(14) 0.0512(15) -0.0045(11) -0.0064(11) -0.0093(12)
O10 0.0541(15) 0.0590(16) 0.0559(15) -0.0042(12) -0.0119(12) -0.0178(13)
O11 0.0590(16) 0.0679(17) 0.0458(15) -0.0109(12) 0.0038(12) -0.0135(13)
O12 0.0477(15) 0.0755(19) 0.090(2) -0.0057(15) -0.0080(14) -0.0136(14)
O13 0.0418(13) 0.0465(14) 0.0575(15) -0.0086(11) -0.0091(11) -0.0024(11)
O14 0.0468(14) 0.0520(15) 0.0479(15) -0.0119(12) -0.0064(12) -0.0040(12)
O15 0.0573(16) 0.0617(16) 0.0435(15) -0.0086(12) -0.0033(12) 0.0005(13)
O16 0.0482(16) 0.0594(16) 0.0512(16) -0.0117(12) -0.0033(12) -0.0049(13)
Rb1 0.0671(3) 0.0675(3) 0.0749(3) 0.0037(2) -0.0077(2) -0.0310(2)
Rb2 0.0697(3) 0.0468(2) 0.0644(3) -0.01107(18) -0.0160(2) -0.00639(19)

loop_
_atom_type_symbol
_atom_type_description
_atom_type_scat_dispersion_real
_atom_type_scat_dispersion_imag
_atom_type_scat_source
C C 0.0033 0.0016 'International Tables Vol C Tables 4.2.6.8 and 6.1.1.4'
H H 0.0000 0.0000 'International Tables Vol C Tables 4.2.6.8 and 6.1.1.4'
N N 0.0061 0.0033 'International Tables Vol C Tables 4.2.6.8 and 6.1.1.4'
O O 0.0106 0.0060 'International Tables Vol C Tables 4.2.6.8 and 6.1.1.4'
B B 0.0013 0.0007 'International Tables Vol C Tables 4.2.6.8 and 6.1.1.4'
Ni Ni 0.3393 1.1124 'International Tables Vol C Tables 4.2.6.8 and 6.1.1.4'
Rb Rb -0.9393 2.9676 'International Tables Vol C Tables 4.2.6.8 and 6.1.1.4'

loop_
_geom_angle_atom_site_label_1
_geom_angle_atom_site_label_2
_geom_angle_atom_site_label_3
_geom_angle
C93 B1 C81 108.4(2)
C93 B1 C87 110.4(2)
C81 B1 C87 111.6(2)
C93 B1 C99 109.1(2)
C81 B1 C99 110.4(2)
C87 B1 C99 106.8(2)
C123 B2 C117 109.6(2)
C123 B2 C105 110.4(2)
C117 B2 C105 107.8(2)
C123 B2 C111 108.3(2)
C117 B2 C111 111.5(2)
C105 B2 C111 109.2(2)
O1 C1 C2 117.8(4)
O1 C1 C6 124.8(5)
C2 C1 C6 117.4(4)
O3 C2 C3 124.5(5)
O3 C2 C1 114.9(4)
C3 C2 C1 120.6(5)
C2 C3 C4 119.9(6)
C2 C3 H3 120.0
C4 C3 H3 120.0
C5 C4 C3 120.8(7)
C5 C4 H4 119.6
C3 C4 H4 119.6
C4 C5 C6 121.0(7)
C4 C5 H5 119.5
C6 C5 H5 119.5
C5 C6 C7 120.5(5)
C5 C6 C1 120.3(6)
C7 C6 C1 119.2(5)
N1 C7 C6 127.9(4)
N1 C7 H7 116.0
C6 C7 H7 116.0
C9 C8 N1 106.6(3)
C9 C8 H8A 110.4
N1 C8 H8A 110.4
C9 C8 H8B 110.4
N1 C8 H8B 110.4
H8A C8 H8B 108.6
N2 C9 C8 107.0(4)
N2 C9 H9A 110.3
C8 C9 H9A 110.3
N2 C9 H9B 110.3
C8 C9 H9B 110.3
H9A C9 H9B 108.6
N2 C10 C11 125.7(4)
N2 C10 H10 117.2
C11 C10 H10 117.2
C16 C11 C12 120.8(5)
C16 C11 C10 120.1(4)
C12 C11 C10 119.0(5)
C13 C12 C11 119.9(5)
C13 C12 H12 120.0
C11 C12 H12 120.0
C12 C13 C14 121.3(5)
C12 C13 H13 119.3
C14 C13 H13 119.3
C15 C14 C13 119.1(5)
C15 C14 H14 120.4
C13 C14 H14 120.4
O4 C15 C14 123.9(4)
O4 C15 C16 113.8(4)
C14 C15 C16 122.3(4)
O2 C16 C11 125.5(4)
O2 C16 C15 117.9(4)
C11 C16 C15 116.5(4)
O3 C17 C18 107.9(4)
O3 C17 H17A 110.1
C18 C17 H17A 110.1
O3 C17 H17B 110.1
C18 C17 H17B 110.1
H17A C17 H17B 108.4
C17 C18 H18A 109.5
C17 C18 H18B 109.5
H18A C18 H18B 109.5
C17 C18 H18C 109.5
H18A C18 H18C 109.5
H18B C18 H18C 109.5
O4 C19 C20 107.2(3)
O4 C19 H19A 110.3
C20 C19 H19A 110.3
O4 C19 H19B 110.3
C20 C19 H19B 110.3
H19A C19 H19B 108.5
C19 C20 H20A 109.5
C19 C20 H20B 109.5
H20A C20 H20B 109.5
C19 C20 H20C 109.5
H20A C20 H20C 109.5
H20B C20 H20C 109.5
O5 C21 C26 124.9(4)
O5 C21 C22 117.9(4)
C26 C21 C22 117.2(4)
O7 C22 C23 125.0(4)
O7 C22 C21 113.8(4)
C23 C22 C21 121.2(4)
C22 C23 C24 119.7(5)
C22 C23 H23 120.1
C24 C23 H23 120.1
C25 C24 C23 120.7(6)
C25 C24 H24 119.7
C23 C24 H24 119.7
C24 C25 C26 120.7(5)
C24 C25 H25 119.6
C26 C25 H25 119.6
C21 C26 C25 120.4(5)
C21 C26 C27 119.4(5)
C25 C26 C27 120.1(5)
N3 C27 C26 126.7(4)
N3 C27 H27 116.6
C26 C27 H27 116.6
C29A C28A N3 104.4(18)
C29A C28A H28A 110.9
N3 C28A H28A 110.9
C29A C28A H28B 110.9
N3 C28A H28B 110.9
H28A C28A H28B 108.9
N4 C29A C28A 105(2)
N4 C29A H29A 110.7
C28A C29A H29A 110.7
N4 C29A H29B 110.7
C28A C29A H29B 110.7
H29A C29A H29B 108.8
N3 C28B C29B 100.2(18)
N3 C28B H28C 111.7
C29B C28B H28C 111.7
N3 C28B H28D 111.7
C29B C28B H28D 111.7
H28C C28B H28D 109.5
C28B C29B N4 111(2)
C28B C29B H29C 109.3
N4 C29B H29C 109.3
C28B C29B H29D 109.3
N4 C29B H29D 109.3
H29C C29B H29D 108.0
N4 C30 C31 126.1(4)
N4 C30 H30 116.9
C31 C30 H30 116.9
C36 C31 C32 120.8(5)
C36 C31 C30 120.4(5)
C32 C31 C30 118.9(5)
C33 C32 C31 120.1(5)
C33 C32 H32 119.9
C31 C32 H32 119.9
C32 C33 C34 120.5(5)
C32 C33 H33 119.7
C34 C33 H33 119.7
C35 C34 C33 120.0(5)
C35 C34 H34 120.0
C33 C34 H34 120.0
C34 C35 O8 124.6(4)
C34 C35 C36 121.4(4)
O8 C35 C36 114.0(4)
O6 C36 C31 124.5(4)
O6 C36 C35 118.3(3)
C31 C36 C35 117.2(4)
O7 C37 C38 107.0(3)
O7 C37 H37A 110.3
C38 C37 H37A 110.3
O7 C37 H37B 110.3
C38 C37 H37B 110.3
H37A C37 H37B 108.6
C37 C38 H38A 109.5
C37 C38 H38B 109.5
H38A C38 H38B 109.5
C37 C38 H38C 109.5
H38A C38 H38C 109.5
H38B C38 H38C 109.5
O8 C39 C40 107.1(3)
O8 C39 H39A 110.3
C40 C39 H39A 110.3
O8 C39 H39B 110.3
C40 C39 H39B 110.3
H39A C39 H39B 108.6
C39 C40 H40A 109.5
C39 C40 H40B 109.5
H40A C40 H40B 109.5
C39 C40 H40C 109.5
H40A C40 H40C 109.5
H40B C40 H40C 109.5
O9 C41 C46 123.5(3)
O9 C41 C42 118.0(3)
C46 C41 C42 118.5(3)
O11 C42 C43 125.3(3)
O11 C42 C41 114.6(3)
C43 C42 C41 120.1(3)
C42 C43 C44 120.4(4)
C42 C43 H43 119.8
C44 C43 H43 119.8
C45 C44 C43 120.4(4)
C45 C44 H44 119.8
C43 C44 H44 119.8
C44 C45 C46 121.2(4)
C44 C45 H45 119.4
C46 C45 H45 119.4
C41 C46 C45 119.4(4)
C41 C46 C47 120.9(3)
C45 C46 C47 119.7(4)
N5 C47 C46 126.4(3)
N5 C47 H47 116.8
C46 C47 H47 116.8
N5 C48 C49 108.1(3)
N5 C48 H48A 110.1
C49 C48 H48A 110.1
N5 C48 H48B 110.1
C49 C48 H48B 110.1
H48A C48 H48B 108.4
N6 C49 C48 109.6(3)
N6 C49 H49A 109.7
C48 C49 H49A 109.7
N6 C49 H49B 109.7
C48 C49 H49B 109.7
H49A C49 H49B 108.2
N6 C50 C51 126.2(3)
N6 C50 H50 116.9
C51 C50 H50 116.9
C56 C51 C52 119.8(4)
C56 C51 C50 119.8(4)
C52 C51 C50 120.4(4)
C53 C52 C51 121.1(5)
C53 C52 H52 119.4
C51 C52 H52 119.4
C52 C53 C54 119.8(5)
C52 C53 H53 120.1
C54 C53 H53 120.1
C55 C54 C53 120.9(5)
C55 C54 H54 119.6
C53 C54 H54 119.6
O12 C55 C54 126.7(4)
O12 C55 C56 113.6(3)
C54 C55 C56 119.7(4)
O10 C56 C51 125.0(3)
O10 C56 C55 116.3(3)
C51 C56 C55 118.7(3)
O11 C57 C58 108.0(3)
O11 C57 H57A 110.1
C58 C57 H57A 110.1
O11 C57 H57B 110.1
C58 C57 H57B 110.1
H57A C57 H57B 108.4
C57 C58 H58A 109.5
C57 C58 H58B 109.5
H58A C58 H58B 109.5
C57 C58 H58C 109.5
H58A C58 H58C 109.5
H58B C58 H58C 109.5
O12 C59 C60 107.4(3)
O12 C59 H59A 110.2
C60 C59 H59A 110.2
O12 C59 H59B 110.2
C60 C59 H59B 110.2
H59A C59 H59B 108.5
C59 C60 H60A 109.5
C59 C60 H60B 109.5
H60A C60 H60B 109.5
C59 C60 H60C 109.5
H60A C60 H60C 109.5
H60B C60 H60C 109.5
O13 C61 C66 124.2(3)
O13 C61 C62 118.3(3)
C66 C61 C62 117.4(3)
C63 C62 O15 125.1(3)
C63 C62 C61 121.1(3)
O15 C62 C61 113.9(3)
C62 C63 C64 120.6(4)
C62 C63 H63 119.7
C64 C63 H63 119.7
C65 C64 C63 120.9(3)
C65 C64 H64 119.6
C63 C64 H64 119.6
C64 C65 C66 120.2(3)
C64 C65 H65 119.9
C66 C65 H65 119.9
C61 C66 C65 119.8(3)
C61 C66 C67 120.7(3)
C65 C66 C67 119.4(3)
N7 C67 C66 125.3(3)
N7 C67 H67 117.4
C66 C67 H67 117.4
C69 C68 N7 106.8(3)
C69 C68 H68A 110.4
N7 C68 H68A 110.4
C69 C68 H68B 110.4
N7 C68 H68B 110.4
H68A C68 H68B 108.6
C68 C69 N8 106.5(3)
C68 C69 H69A 110.4
N8 C69 H69A 110.4
C68 C69 H69B 110.4
N8 C69 H69B 110.4
H69A C69 H69B 108.6
N8 C70 C71 125.0(3)
N8 C70 H70 117.5
C71 C70 H70 117.5
C76 C71 C72 120.1(3)
C76 C71 C70 120.9(3)
C72 C71 C70 119.0(3)
C73 C72 C71 120.0(4)
C73 C72 H72 120.0
C71 C72 H72 120.0
C72 C73 C74 120.5(4)
C72 C73 H73 119.8
C74 C73 H73 119.8
C75 C74 C73 120.2(4)
C75 C74 H74 119.9
C73 C74 H74 119.9
C74 C75 O16 124.2(3)
C74 C75 C76 121.4(3)
O16 C75 C76 114.5(3)
O14 C76 C71 124.3(3)
O14 C76 C75 118.0(3)
C71 C76 C75 117.7(3)
O15 C77 C78 107.6(3)
O15 C77 H77A 110.2
C78 C77 H77A 110.2
O15 C77 H77B 110.2
C78 C77 H77B 110.2
H77A C77 H77B 108.5
C77 C78 H78A 109.5
C77 C78 H78B 109.5
H78A C78 H78B 109.5
C77 C78 H78C 109.5
H78A C78 H78C 109.5
H78B C78 H78C 109.5
O16 C79 C80 107.2(3)
O16 C79 H79A 110.3
C80 C79 H79A 110.3
O16 C79 H79B 110.3
C80 C79 H79B 110.3
H79A C79 H79B 108.5
C79 C80 H80A 109.5
C79 C80 H80B 109.5
H80A C80 H80B 109.5
C79 C80 H80C 109.5
H80A C80 H80C 109.5
H80B C80 H80C 109.5
C82 C81 C86 114.1(3)
C82 C81 B1 124.9(3)
C86 C81 B1 120.8(3)
C83 C82 C81 122.9(4)
C83 C82 H82 118.5
C81 C82 H82 118.5
C84 C83 C82 120.7(4)
C84 C83 H83 119.6
C82 C83 H83 119.6
C83 C84 C85 118.7(4)
C83 C84 H84 120.6
C85 C84 H84 120.6
C84 C85 C86 119.8(4)
C84 C85 H85 120.1
C86 C85 H85 120.1
C85 C86 C81 123.7(4)
C85 C86 H86 118.2
C81 C86 H86 118.2
C88 C87 C92 113.5(3)
C88 C87 B1 125.0(3)
C92 C87 B1 121.4(3)
C89 C88 C87 123.6(4)
C89 C88 H88 118.2
C87 C88 H88 118.2
C90 C89 C88 119.8(4)
C90 C89 H89 120.1
C88 C89 H89 120.1
C89 C90 C91 119.1(4)
C89 C90 H90 120.4
C91 C90 H90 120.4
C92 C91 C90 120.1(4)
C92 C91 H91 120.0
C90 C91 H91 120.0
C91 C92 C87 123.8(4)
C91 C92 H92 118.1
C87 C92 H92 118.1
C98 C93 C94 113.5(3)
C98 C93 B1 122.0(3)
C94 C93 B1 124.4(3)
C95 C94 C93 123.0(4)
C95 C94 H94 118.5
C93 C94 H94 118.5
C96 C95 C94 120.5(4)
C96 C95 H95 119.7
C94 C95 H95 119.7
C95 C96 C97 119.5(4)
C95 C96 H96 120.2
C97 C96 H96 120.2
C96 C97 C98 118.7(4)
C96 C97 H97 120.7
C98 C97 H97 120.7
C93 C98 C97 124.7(4)
C93 C98 H98 117.6
C97 C98 H98 117.6
C100 C99 C104 114.9(3)
C100 C99 B1 123.5(3)
C104 C99 B1 121.6(3)
C101 C100 C99 122.6(3)
C101 C100 H100 118.7
C99 C100 H100 118.7
C102 C101 C100 120.5(4)
C102 C101 H101 119.8
C100 C101 H101 119.8
C101 C102 C103 118.6(4)
C101 C102 H102 120.7
C103 C102 H102 120.7
C104 C103 C102 119.7(4)
C104 C103 H103 120.1
C102 C103 H103 120.1
C103 C104 C99 123.6(4)
C103 C104 H104 118.2
C99 C104 H104 118.2
C110 C105 C106 114.3(4)
C110 C105 B2 123.9(3)
C106 C105 B2 121.8(3)
C105 C106 C107 123.5(4)
C105 C106 H106 118.3
C107 C106 H106 118.3
C108 C107 C106 120.1(5)
C108 C107 H107 119.9
C106 C107 H107 119.9
C109 C108 C107 118.3(5)
C109 C108 H108 120.9
C107 C108 H108 120.9
C108 C109 C110 121.0(5)
C108 C109 H109 119.5
C110 C109 H109 119.5
C105 C110 C109 122.8(4)
C105 C110 H110 118.6
C109 C110 H110 118.6
C112 C111 C116 120.0
C112 C111 B2 118.2(2)
C116 C111 B2 121.8(2)
C111 C112 C113 120.0
C111 C112 H112 120.0
C113 C112 H112 120.0
C114 C113 C112 120.0
C114 C113 H113 120.0
C112 C113 H113 120.0
C115 C114 C113 120.0
C115 C114 H114 120.0
C113 C114 H114 120.0
C114 C115 C116 120.0
C114 C115 H115 120.0
C116 C115 H115 120.0
C115 C116 C111 120.0
C115 C116 H116 120.0
C111 C116 H116 120.0
C118 C117 C122 113.1(3)
C118 C117 B2 125.2(3)
C122 C117 B2 121.6(3)
C119 C118 C117 123.0(4)
C119 C118 H118 118.5
C117 C118 H118 118.5
C120 C119 C118 121.5(4)
C120 C119 H119 119.3
C118 C119 H119 119.3
C121 C120 C119 117.8(4)
C121 C120 H120 121.1
C119 C120 H120 121.1
C120 C121 C122 120.6(4)
C120 C121 H121 119.7
C122 C121 H121 119.7
C121 C122 C117 124.1(4)
C121 C122 H122 118.0
C117 C122 H122 118.0
C128 C123 C124 112.8(3)
C128 C123 B2 125.5(3)
C124 C123 B2 121.6(3)
C125 C124 C123 124.1(4)
C125 C124 H124 117.9
C123 C124 H124 117.9
C126 C125 C124 120.5(4)
C126 C125 H125 119.8
C124 C125 H125 119.8
C125 C126 C127 118.2(4)
C125 C126 H126 120.9
C127 C126 H126 120.9
C126 C127 C128 121.2(4)
C126 C127 H127 119.4
C128 C127 H127 119.4
C123 C128 C127 123.1(4)
C123 C128 H128 118.4
C127 C128 H128 118.4
C7 N1 C8 121.5(3)
C7 N1 Ni1 125.1(2)
C8 N1 Ni1 113.2(2)
C10 N2 C9 120.3(3)
C10 N2 Ni1 126.7(2)
C9 N2 Ni1 112.6(2)
C27 N3 C28B 113.3(7)
C27 N3 C28A 123.5(5)
C28B N3 C28A 32.1(7)
C27 N3 Ni2 126.5(2)
C28B N3 Ni2 118.8(7)
C28A N3 Ni2 107.2(5)
C30 N4 C29A 116.6(9)
C30 N4 C29B 126.0(10)
C29A N4 C29B 21(2)
C30 N4 Ni2 126.8(2)
C29A N4 Ni2 116.2(9)
C29B N4 Ni2 106.1(11)
C47 N5 C48 118.5(2)
C47 N5 Ni3 126.27(17)
C48 N5 Ni3 115.10(16)
C50 N6 C49 120.2(2)
C50 N6 Ni3 126.45(19)
C49 N6 Ni3 113.32(17)
C67 N7 C68 119.6(3)
C67 N7 Ni4 126.9(3)
C68 N7 Ni4 113.4(3)
C70 N8 C69 119.8(3)
C70 N8 Ni4 127.0(3)
C69 N8 Ni4 113.1(3)
O1 Ni1 O2 84.56(10)
O1 Ni1 N1 95.04(13)
O2 Ni1 N1 176.83(12)
O1 Ni1 N2 176.65(12)
O2 Ni1 N2 94.53(13)
N1 Ni1 N2 86.04(15)
N3 Ni2 O6 176.36(13)
N3 Ni2 O5 94.88(14)
O6 Ni2 O5 84.63(10)
N3 Ni2 N4 86.61(16)
O6 Ni2 N4 94.07(13)
O5 Ni2 N4 176.60(13)
O10 Ni3 N6 94.13(11)
O10 Ni3 N5 178.52(11)
N6 Ni3 N5 87.34(12)
O10 Ni3 O9 83.84(9)
N6 Ni3 O9 177.81(12)
N5 Ni3 O9 94.68(11)
O13 Ni4 N8 176.73(12)
O13 Ni4 O14 84.27(9)
N8 Ni4 O14 94.49(12)
O13 Ni4 N7 94.84(12)
N8 Ni4 N7 86.61(14)
O14 Ni4 N7 175.85(12)
C1 O1 Ni1 127.5(2)
C1 O1 Rb1 120.4(2)
Ni1 O1 Rb1 104.98(10)
C16 O2 Ni1 127.07(19)
C16 O2 Rb1 119.39(18)
Ni1 O2 Rb1 104.14(10)
C2 O3 C17 118.8(3)
C2 O3 Rb1 111.6(2)
C17 O3 Rb1 120.6(2)
C15 O4 C19 118.9(3)
C15 O4 Rb1 115.79(18)
C19 O4 Rb1 123.6(2)
C21 O5 Ni2 127.3(2)
C21 O5 Rb1 125.45(19)
Ni2 O5 Rb1 101.61(10)
C36 O6 Ni2 128.15(19)
C36 O6 Rb1 116.55(17)
Ni2 O6 Rb1 103.34(10)
C22 O7 C37 117.1(3)
C22 O7 Rb1 116.5(2)
C37 O7 Rb1 125.4(2)
C35 O8 C39 118.5(3)
C35 O8 Rb1 108.49(18)
C39 O8 Rb1 122.92(19)
C41 O9 Ni3 128.23(15)
C41 O9 Rb2 119.61(14)
Ni3 O9 Rb2 102.51(9)
C56 O10 Ni3 127.63(18)
C56 O10 Rb2 122.07(17)
Ni3 O10 Rb2 102.75(9)
C42 O11 C57 117.6(2)
C42 O11 Rb2 110.60(15)
C57 O11 Rb2 124.31(16)
C55 O12 C59 119.9(3)
C55 O12 Rb2 116.83(16)
C59 O12 Rb2 122.2(2)
C61 O13 Ni4 127.79(14)
C61 O13 Rb2 120.91(14)
Ni4 O13 Rb2 103.17(9)
C76 O14 Ni4 127.0(2)
C76 O14 Rb2 121.68(19)
Ni4 O14 Rb2 107.20(10)
C62 O15 C77 117.5(2)
C62 O15 Rb2 117.10(14)
C77 O15 Rb2 120.90(19)
C75 O16 C79 117.2(3)
C75 O16 Rb2 113.94(19)
C79 O16 Rb2 124.31(19)
O6 Rb1 O5 52.12(7)
O6 Rb1 O1 77.40(7)
O5 Rb1 O1 109.59(7)
O6 Rb1 O2 109.05(7)
O5 Rb1 O2 158.57(7)
O1 Rb1 O2 51.10(7)
O6 Rb1 O4 152.90(7)
O5 Rb1 O4 149.10(7)
O1 Rb1 O4 97.80(7)
O2 Rb1 O4 52.27(7)
O6 Rb1 O8 52.25(7)
O5 Rb1 O8 96.09(7)
O1 Rb1 O8 83.81(7)
O2 Rb1 O8 74.42(7)
O4 Rb1 O8 100.93(7)
O6 Rb1 O7 95.98(7)
O5 Rb1 O7 51.26(7)
O1 Rb1 O7 155.48(7)
O2 Rb1 O7 150.01(6)
O4 Rb1 O7 98.28(7)
O8 Rb1 O7 111.02(7)
O6 Rb1 O3 83.73(7)
O5 Rb1 O3 74.78(7)
O1 Rb1 O3 51.57(7)
O2 Rb1 O3 94.57(7)
O4 Rb1 O3 114.46(8)
O8 Rb1 O3 124.61(7)
O7 Rb1 O3 104.61(7)
O14 Rb2 O9 130.28(6)
O14 Rb2 O10 172.31(6)
O9 Rb2 O10 51.10(6)
O14 Rb2 O13 51.48(6)
O9 Rb2 O13 176.55(6)
O10 Rb2 O13 126.66(6)
O14 Rb2 O15 99.15(7)
O9 Rb2 O15 127.27(6)
O10 Rb2 O15 82.60(6)
O13 Rb2 O15 52.53(6)
O14 Rb2 O16 53.53(6)
O9 Rb2 O16 86.76(6)
O10 Rb2 O16 132.30(6)
O13 Rb2 O16 96.33(6)
O15 Rb2 O16 116.36(7)
O14 Rb2 O12 121.90(7)
O9 Rb2 O12 95.02(6)
O10 Rb2 O12 51.86(6)
O13 Rb2 O12 81.76(6)
O15 Rb2 O12 66.83(7)
O16 Rb2 O12 174.13(7)
O14 Rb2 O11 83.90(6)
O9 Rb2 O11 51.31(6)
O10 Rb2 O11 93.86(6)
O13 Rb2 O11 128.52(6)
O15 Rb2 O11 175.00(6)
O16 Rb2 O11 68.65(6)
O12 Rb2 O11 108.20(7)

loop_
_geom_bond_atom_site_label_1
_geom_bond_atom_site_label_2
_geom_bond_distance
B1 C93 1.639(4)
B1 C81 1.642(4)
B1 C87 1.647(4)
B1 C99 1.660(4)
B2 C123 1.628(4)
B2 C117 1.654(4)
B2 C105 1.654(4)
B2 C111 1.685(4)
C1 O1 1.298(4)
C1 C2 1.415(6)
C1 C6 1.415(6)
C2 O3 1.372(5)
C2 C3 1.392(6)
C3 C4 1.392(8)
C3 H3 0.9300
C4 C5 1.343(7)
C4 H4 0.9300
C5 C6 1.401(7)
C5 H5 0.9300
C6 C7 1.409(6)
C7 N1 1.291(5)
C7 H7 0.9300
C8 C9 1.476(6)
C8 N1 1.475(5)
C8 H8A 0.9700
C8 H8B 0.9700
C9 N2 1.459(4)
C9 H9A 0.9700
C9 H9B 0.9700
C10 N2 1.285(5)
C10 C11 1.425(6)
C10 H10 0.9300
C11 C16 1.399(5)
C11 C12 1.425(6)
C12 C13 1.339(6)
C12 H12 0.9300
C13 C14 1.388(6)
C13 H13 0.9300
C14 C15 1.381(5)
C14 H14 0.9300
C15 O4 1.374(4)
C15 C16 1.408(5)
C16 O2 1.297(4)
C17 O3 1.422(5)
C17 C18 1.496(7)
C17 H17A 0.9700
C17 H17B 0.9700
C18 H18A 0.9600
C18 H18B 0.9600
C18 H18C 0.9600
C19 O4 1.411(4)
C19 C20 1.486(6)
C19 H19A 0.9700
C19 H19B 0.9700
C20 H20A 0.9600
C20 H20B 0.9600
C20 H20C 0.9600
C21 O5 1.296(4)
C21 C26 1.413(5)
C21 C22 1.419(5)
C22 O7 1.363(4)
C22 C23 1.390(6)
C23 C24 1.398(7)
C23 H23 0.9300
C24 C25 1.352(7)
C24 H24 0.9300
C25 C26 1.411(7)
C25 H25 0.9300
C26 C27 1.426(6)
C27 N3 1.285(5)
C27 H27 0.9300
C28A C29A 1.45(2)
C28A N3 1.629(19)
C28A H28A 0.9700
C28A H28B 0.9700
C29A N4 1.40(4)
C29A H29A 0.9700
C29A H29B 0.9700
C28B N3 1.437(14)
C28B C29B 1.453(19)
C28B H28C 0.9700
C28B H28D 0.9700
C29B N4 1.58(3)
C29B H29C 0.9700
C29B H29D 0.9700
C30 N4 1.277(5)
C30 C31 1.423(6)
C30 H30 0.9300
C31 C36 1.395(5)
C31 C32 1.407(6)
C32 C33 1.351(6)
C32 H32 0.9300
C33 C34 1.387(6)
C33 H33 0.9300
C34 C35 1.372(5)
C34 H34 0.9300
C35 O8 1.375(4)
C35 C36 1.410(5)
C36 O6 1.307(4)
C37 O7 1.424(4)
C37 C38 1.510(5)
C37 H37A 0.9700
C37 H37B 0.9700
C38 H38A 0.9600
C38 H38B 0.9600
C38 H38C 0.9600
C39 O8 1.422(4)
C39 C40 1.480(6)
C39 H39A 0.9700
C39 H39B 0.9700
C40 H40A 0.9600
C40 H40B 0.9600
C40 H40C 0.9600
C41 O9 1.309(3)
C41 C46 1.401(4)
C41 C42 1.414(4)
C42 O11 1.371(3)
C42 C43 1.378(5)
C43 C44 1.388(5)
C43 H43 0.9300
C44 C45 1.342(5)
C44 H44 0.9300
C45 C46 1.407(5)
C45 H45 0.9300
C46 C47 1.427(5)
C47 N5 1.287(4)
C47 H47 0.9300
C48 N5 1.473(3)
C48 C49 1.493(5)
C48 H48A 0.9700
C48 H48B 0.9700
C49 N6 1.480(4)
C49 H49A 0.9700
C49 H49B 0.9700
C50 N6 1.291(4)
C50 C51 1.418(5)
C50 H50 0.9300
C51 C56 1.394(5)
C51 C52 1.402(5)
C52 C53 1.365(6)
C52 H52 0.9300
C53 C54 1.398(6)
C53 H53 0.9300
C54 C55 1.372(5)
C54 H54 0.9300
C55 O12 1.360(4)
C55 C56 1.435(5)
C56 O10 1.307(4)
C57 O11 1.427(4)
C57 C58 1.494(5)
C57 H57A 0.9700
C57 H57B 0.9700
C58 H58A 0.9600
C58 H58B 0.9600
C58 H58C 0.9600
C59 O12 1.405(4)
C59 C60 1.492(6)
C59 H59A 0.9700
C59 H59B 0.9700
C60 H60A 0.9600
C60 H60B 0.9600
C60 H60C 0.9600
C61 O13 1.298(3)
C61 C66 1.412(3)
C61 C62 1.422(4)
C62 C63 1.367(4)
C62 O15 1.371(3)
C63 C64 1.383(5)
C63 H63 0.9300
C64 C65 1.354(4)
C64 H64 0.9300
C65 C66 1.423(5)
C65 H65 0.9300
C66 C67 1.427(5)
C67 N7 1.286(4)
C67 H67 0.9300
C68 C69 1.484(5)
C68 N7 1.485(4)
C68 H68A 0.9700
C68 H68B 0.9700
C69 N8 1.486(4)
C69 H69A 0.9700
C69 H69B 0.9700
C70 N8 1.288(4)
C70 C71 1.431(5)
C70 H70 0.9300
C71 C76 1.399(4)
C71 C72 1.421(5)
C72 C73 1.362(5)
C72 H72 0.9300
C73 C74 1.395(5)
C73 H73 0.9300
C74 C75 1.365(4)
C74 H74 0.9300
C75 O16 1.372(4)
C75 C76 1.419(4)
C76 O14 1.307(4)
C77 O15 1.419(4)
C77 C78 1.500(4)
C77 H77A 0.9700
C77 H77B 0.9700
C78 H78A 0.9600
C78 H78B 0.9600
C78 H78C 0.9600
C79 O16 1.435(4)
C79 C80 1.494(5)
C79 H79A 0.9700
C79 H79B 0.9700
C80 H80A 0.9600
C80 H80B 0.9600
C80 H80C 0.9600
C81 C82 1.387(4)
C81 C86 1.392(5)
C82 C83 1.383(5)
C82 H82 0.9300
C83 C84 1.366(5)
C83 H83 0.9300
C84 C85 1.367(5)
C84 H84 0.9300
C85 C86 1.383(5)
C85 H85 0.9300
C86 H86 0.9300
C87 C88 1.390(5)
C87 C92 1.404(5)
C88 C89 1.391(5)
C88 H88 0.9300
C89 C90 1.365(5)
C89 H89 0.9300
C90 C91 1.372(5)
C90 H90 0.9300
C91 C92 1.372(5)
C91 H91 0.9300
C92 H92 0.9300
C93 C98 1.389(5)
C93 C94 1.398(4)
C94 C95 1.389(5)
C94 H94 0.9300
C95 C96 1.361(5)
C95 H95 0.9300
C96 C97 1.373(5)
C96 H96 0.9300
C97 C98 1.392(5)
C97 H97 0.9300
C98 H98 0.9300
C99 C100 1.387(4)
C99 C104 1.390(4)
C100 C101 1.385(4)
C100 H100 0.9300
C101 C102 1.373(5)
C101 H101 0.9300
C102 C103 1.380(5)
C102 H102 0.9300
C103 C104 1.377(5)
C103 H103 0.9300
C104 H104 0.9300
C105 C110 1.368(5)
C105 C106 1.379(5)
C106 C107 1.388(6)
C106 H106 0.9300
C107 C108 1.361(6)
C107 H107 0.9300
C108 C109 1.342(6)
C108 H108 0.9300
C109 C110 1.400(6)
C109 H109 0.9300
C110 H110 0.9300
C111 C112 1.3900
C111 C116 1.3900
C112 C113 1.3900
C112 H112 0.9300
C113 C114 1.3900
C113 H113 0.9300
C114 C115 1.3900
C114 H114 0.9300
C115 C116 1.3900
C115 H115 0.9300
C116 H116 0.9300
C117 C118 1.393(4)
C117 C122 1.393(5)
C118 C119 1.377(5)
C118 H118 0.9300
C119 C120 1.364(5)
C119 H119 0.9300
C120 C121 1.354(5)
C120 H120 0.9300
C121 C122 1.376(5)
C121 H121 0.9300
C122 H122 0.9300
C123 C128 1.391(4)
C123 C124 1.406(5)
C124 C125 1.384(5)
C124 H124 0.9300
C125 C126 1.358(5)
C125 H125 0.9300
C126 C127 1.361(5)
C126 H126 0.9300
C127 C128 1.396(5)
C127 H127 0.9300
C128 H128 0.9300
N1 Ni1 1.838(3)
N2 Ni1 1.847(3)
N3 Ni2 1.820(3)
N4 Ni2 1.849(3)
N5 Ni3 1.834(3)
N6 Ni3 1.834(3)
N7 Ni4 1.838(3)
N8 Ni4 1.833(3)
Ni1 O1 1.835(3)
Ni1 O2 1.839(2)
Ni2 O6 1.829(2)
Ni2 O5 1.845(2)
Ni3 O10 1.830(2)
Ni3 O9 1.841(2)
Ni4 O13 1.828(2)
Ni4 O14 1.838(2)
O1 Rb1 2.855(2)
O2 Rb1 2.875(2)
O3 Rb1 3.101(3)
O4 Rb1 2.960(3)
O5 Rb1 2.833(2)
O6 Rb1 2.798(2)
O7 Rb1 3.102(3)
O8 Rb1 3.064(2)
O9 Rb2 2.842(2)
O10 Rb2 2.844(2)
O11 Rb2 3.134(2)
O12 Rb2 3.003(2)
O13 Rb2 2.886(2)
O14 Rb2 2.772(2)
O15 Rb2 2.977(2)
O16 Rb2 2.993(2)

loop_
_platon_squeeze_void_nr
_platon_squeeze_void_average_x
_platon_squeeze_void_average_y
_platon_squeeze_void_average_z
_platon_squeeze_void_volume
_platon_squeeze_void_count_electrons
_platon_squeeze_void_content
1 0.248 0.019 0.105 157 23 ' '
2 0.290 0.183 0.548 32 0 ' '
3 0.447 0.528 0.349 21 0 ' '
4 0.553 0.472 0.651 21 0 ' '
5 0.751 -0.019 0.895 157 22 ' '
6 0.710 0.817 0.452 32 0 ' '
